data_4502898
loop_
_publ_author_name
'Kole, Goutam Kumar'
'Tan, Geok Kheng'
'Vittal, Jagadese J.'

_publ_section_title
;
 Photoreactivity of Ag(I) Complexes and Coordination Polymers of Pyridyl
 Acrylic Acids
;
_journal_issue 1
_journal_name_full 'Crystal Growth &amp; Design'
_journal_page_first 326
_journal_paper_doi 10.1021/cg201119c
_journal_volume 12
_journal_year 2012
_chemical_formula_sum 'C16 H12 Ag2 N2 O7'
_chemical_formula_weight 560.02
_chemical_name_systematic
; 
 ? 
;
_space_group_IT_number 2
_symmetry_cell_setting triclinic
_symmetry_space_group_name_Hall '-P 1'
_symmetry_space_group_name_H-M 'P -1'
_atom_sites_solution_hydrogens geom
_atom_sites_solution_primary direct
_atom_sites_solution_secondary difmap
_audit_creation_method SHELXL-97
_cell_angle_alpha 73.315(3)
_cell_angle_beta 87.944(3)
_cell_angle_gamma 84.004(3)
_cell_formula_units_Z 1
_cell_length_a 3.6084(7)
_cell_length_b 9.9374(17)
_cell_length_c 12.728(2)
_cell_measurement_reflns_used 841
_cell_measurement_temperature 100(2)
_cell_measurement_theta_max 27.40
_cell_measurement_theta_min 3.07
_cell_volume 434.79(13)
_computing_cell_refinement 'Bruker SMART'
_computing_data_collection 'Bruker SMART'
_computing_data_reduction 'Bruker SAINT'
_computing_molecular_graphics 'Bruker SHELXTL'
_computing_publication_material 'Bruker SHELXTL'
_computing_structure_refinement 'SHELXL-97 (Sheldrick, 1997)'
_computing_structure_solution 'SHELXS-97 (Sheldrick, 1990)'
_diffrn_ambient_temperature 100(2)
_diffrn_measured_fraction_theta_full 0.993
_diffrn_measured_fraction_theta_max 0.993
_diffrn_measurement_device_type 'CCD area detector'
_diffrn_measurement_method 'phi and omega scans'
_diffrn_radiation_monochromator graphite
_diffrn_radiation_source 'fine-focus sealed tube'
_diffrn_radiation_type MoK\a
_diffrn_radiation_wavelength 0.71073
_diffrn_reflns_av_R_equivalents 0.0302
_diffrn_reflns_av_sigmaI/netI 0.0358
_diffrn_reflns_limit_h_max 4
_diffrn_reflns_limit_h_min -4
_diffrn_reflns_limit_k_max 12
_diffrn_reflns_limit_k_min -12
_diffrn_reflns_limit_l_max 16
_diffrn_reflns_limit_l_min -16
_diffrn_reflns_number 5455
_diffrn_reflns_theta_full 27.48
_diffrn_reflns_theta_max 27.48
_diffrn_reflns_theta_min 1.67
_exptl_absorpt_coefficient_mu 2.295
_exptl_absorpt_correction_T_max 0.9555
_exptl_absorpt_correction_T_min 0.5460
_exptl_absorpt_correction_type multi-scan
_exptl_absorpt_process_details 'Sadabs, (Sheldrick 2001)'
_exptl_crystal_colour Colourless
_exptl_crystal_density_diffrn 2.139
_exptl_crystal_density_meas ?
_exptl_crystal_density_method 'not measured'
_exptl_crystal_description Thin_Plate
_exptl_crystal_F_000 272
_exptl_crystal_size_max 0.30
_exptl_crystal_size_mid 0.28
_exptl_crystal_size_min 0.02
_refine_diff_density_max 1.586
_refine_diff_density_min -0.717
_refine_diff_density_rms 0.229
_refine_ls_extinction_method none
_refine_ls_goodness_of_fit_ref 1.151
_refine_ls_hydrogen_treatment constr
_refine_ls_matrix_type full
_refine_ls_number_parameters 136
_refine_ls_number_reflns 1987
_refine_ls_number_restraints 12
_refine_ls_restrained_S_all 1.164
_refine_ls_R_factor_all 0.0368
_refine_ls_R_factor_gt 0.0337
_refine_ls_shift/su_max 0.001
_refine_ls_shift/su_mean 0.000
_refine_ls_structure_factor_coef Fsqd
_refine_ls_weighting_details 'calc w=1/[\s^2^(Fo^2^)+(0.0578P)^2^+0.2163P] where P=(Fo^2^+2Fc^2^)/3'
_refine_ls_weighting_scheme calc
_refine_ls_wR_factor_gt 0.0916
_refine_ls_wR_factor_ref 0.0932
_reflns_number_gt 1856
_reflns_number_total 1987
_reflns_threshold_expression >2sigma(I)
_cod_data_source_file cg201119c_si_002.cif
_cod_data_source_block compound4
_cod_depositor_comments
;
The following automatic conversions were performed:

'_symmetry_cell_setting' value 'Triclinic' changed to 'triclinic'
according to /home/saulius/struct/CIF-dictionaries/cif_core.dic
dictionary named 'cif_core.dic' version 2.4.1 from
2010-06-29.

'_exptl_absorpt_correction_type' value 'Multi-scan'
changed to 'multi-scan' according to
/home/saulius/struct/CIF-dictionaries/cif_core.dic dictionary named
'cif_core.dic' version 2.4.1 from 2010-06-29.

Automatic conversion script
Id: cif_fix_values 1715 2011-07-08 13:25:40Z adriana 

The following automatic conversions were performed:

'_exptl_crystal_density_meas' value 'Not Measured' was changed to '?'
- the value is perceived as not measured.

Automatic conversion script
Id: cif_fix_values 3008 2015-01-20 13:52:24Z robertas 
;
_cod_original_cell_volume 434.78(14)
_cod_original_sg_symbol_H-M P-1
_cod_database_code 4502898

loop_
_symmetry_equiv_pos_as_xyz
'x, y, z'
'-x, -y, -z'

loop_
_atom_site_label
_atom_site_type_symbol
_atom_site_fract_x
_atom_site_fract_y
_atom_site_fract_z
_atom_site_U_iso_or_equiv
_atom_site_adp_type
_atom_site_occupancy
_atom_site_symmetry_multiplicity
_atom_site_calc_flag
_atom_site_refinement_flags
_atom_site_disorder_assembly
_atom_site_disorder_group
Ag1 Ag 0.20577(8) 0.02356(3) 1.08703(2) 0.01664(13) Uani 1 1 d . . .
O1 O 0.1546(8) 0.2317(3) 0.9614(2) 0.0190(6) Uani 1 1 d . . .
O2 O -0.0811(8) 0.1893(3) 0.8146(2) 0.0180(6) Uani 1 1 d . . .
N1 N 0.4614(9) 0.8771(3) 0.7985(3) 0.0159(7) Uani 1 1 d . . .
C1 C 0.4039(11) 0.9341(4) 0.6908(3) 0.0174(8) Uani 1 1 d . . .
H1 H 0.4456 1.0302 0.6590 0.021 Uiso 1 1 calc R . .
C2 C 0.2867(11) 0.8595(4) 0.6238(3) 0.0185(8) Uani 1 1 d . . .
H2 H 0.2506 0.9036 0.5476 0.022 Uiso 1 1 calc R . .
C3 C 0.2220(11) 0.7182(4) 0.6698(3) 0.0174(8) Uani 1 1 d . . .
H3 H 0.1416 0.6647 0.6254 0.021 Uiso 1 1 calc R . .
C4 C 0.2772(10) 0.6578(4) 0.7810(3) 0.0134(7) Uani 1 1 d . . .
C5 C 0.3987(11) 0.7414(4) 0.8416(3) 0.0156(8) Uani 1 1 d . . .
H5 H 0.4395 0.6999 0.9179 0.019 Uiso 1 1 calc R . .
C6 C 0.2202(10) 0.5105(4) 0.8392(3) 0.0141(7) Uani 1 1 d . . .
H6 H 0.2771 0.4794 0.9152 0.017 Uiso 1 1 calc R . .
C7 C 0.0967(10) 0.4161(4) 0.7962(3) 0.0158(7) Uani 1 1 d . . .
H7 H 0.0336 0.4439 0.7206 0.019 Uiso 1 1 calc R . .
C8 C 0.0546(10) 0.2678(4) 0.8632(3) 0.0141(7) Uani 1 1 d . . .
O2W O 0.716(4) 0.5627(12) 0.4951(9) 0.088(4) Uani 0.50 1 d P . .
O1WB O 0.321(3) 0.7190(9) 0.4027(7) 0.042(2) Uani 0.50 1 d PU A 1
O1WA O 0.099(3) 0.7320(9) 0.4093(7) 0.039(2) Uani 0.50 1 d PU B 2

loop_
_atom_site_aniso_label
_atom_site_aniso_U_11
_atom_site_aniso_U_22
_atom_site_aniso_U_33
_atom_site_aniso_U_23
_atom_site_aniso_U_13
_atom_site_aniso_U_12
Ag1 0.0264(2) 0.00840(18) 0.01606(19) -0.00371(12) -0.00060(12) -0.00517(12)
O1 0.0281(15) 0.0113(13) 0.0165(14) -0.0005(11) -0.0043(11) -0.0057(11)
O2 0.0281(15) 0.0090(13) 0.0184(14) -0.0046(11) -0.0037(11) -0.0058(11)
N1 0.0191(16) 0.0089(15) 0.0190(17) -0.0028(13) -0.0007(13) -0.0023(12)
C1 0.0196(18) 0.0156(19) 0.0154(19) -0.0026(15) 0.0005(14) 0.0002(15)
C2 0.0193(19) 0.018(2) 0.018(2) -0.0027(16) -0.0018(15) -0.0048(15)
C3 0.0168(18) 0.0164(19) 0.019(2) -0.0047(16) -0.0027(15) -0.0023(15)
C4 0.0115(16) 0.0118(17) 0.0177(18) -0.0050(15) 0.0009(13) -0.0036(13)
C5 0.0150(17) 0.0144(19) 0.0168(19) -0.0040(15) -0.0014(14) 0.0002(14)
C6 0.0122(16) 0.0117(18) 0.0181(18) -0.0035(15) -0.0016(13) -0.0008(13)
C7 0.0187(18) 0.0104(18) 0.0181(19) -0.0028(15) -0.0022(14) -0.0035(14)
C8 0.0132(16) 0.0105(17) 0.0177(19) -0.0027(14) 0.0014(14) -0.0021(13)
O2W 0.161(12) 0.053(7) 0.053(7) -0.015(5) 0.001(7) -0.024(7)
O1WB 0.076(5) 0.027(4) 0.025(4) -0.008(3) 0.000(4) -0.017(4)
O1WA 0.071(5) 0.024(4) 0.020(3) -0.005(3) -0.012(4) 0.002(4)

loop_
_atom_type_symbol
_atom_type_description
_atom_type_scat_dispersion_real
_atom_type_scat_dispersion_imag
_atom_type_scat_source
C C 0.0033 0.0016 'International Tables Vol C Tables 4.2.6.8 and 6.1.1.4'
H H 0.0000 0.0000 'International Tables Vol C Tables 4.2.6.8 and 6.1.1.4'
N N 0.0061 0.0033 'International Tables Vol C Tables 4.2.6.8 and 6.1.1.4'
O O 0.0106 0.0060 'International Tables Vol C Tables 4.2.6.8 and 6.1.1.4'
Ag Ag -0.8971 1.1015 'International Tables Vol C Tables 4.2.6.8 and 6.1.1.4'

loop_
_geom_angle_atom_site_label_1
_geom_angle_atom_site_label_2
_geom_angle_atom_site_label_3
_geom_angle
_geom_angle_site_symmetry_1
_geom_angle_site_symmetry_3
O2 Ag1 O1 160.59(12) 2_557 .
O2 Ag1 N1 107.78(11) 2_557 2_667
O1 Ag1 N1 89.30(11) . 2_667
O2 Ag1 Ag1 86.57(8) 2_557 2_557
O1 Ag1 Ag1 76.09(8) . 2_557
N1 Ag1 Ag1 165.39(8) 2_667 2_557
O2 Ag1 Ag1 105.83(8) 2_557 2_657
O1 Ag1 Ag1 77.93(8) . 2_657
N1 Ag1 Ag1 103.87(8) 2_667 2_657
Ag1 Ag1 Ag1 73.899(19) 2_557 2_657
C8 O1 Ag1 131.6(3) . .
C8 O2 Ag1 118.2(3) . 2_557
C1 N1 C5 117.4(4) . .
C1 N1 Ag1 125.4(3) . 2_667
C5 N1 Ag1 115.7(3) . 2_667
N1 C1 C2 123.0(4) . .
C1 C2 C3 119.0(4) . .
C4 C3 C2 118.8(4) . .
C3 C4 C5 117.9(4) . .
C3 C4 C6 124.1(4) . .
C5 C4 C6 118.0(4) . .
N1 C5 C4 123.9(4) . .
C7 C6 C4 126.6(4) . .
C6 C7 C8 122.0(4) . .
O1 C8 O2 125.7(4) . .
O1 C8 C7 117.9(3) . .
O2 C8 C7 116.4(3) . .

loop_
_geom_bond_atom_site_label_1
_geom_bond_atom_site_label_2
_geom_bond_distance
_geom_bond_site_symmetry_2
Ag1 O2 2.210(3) 2_557
Ag1 O1 2.216(3) .
Ag1 N1 2.396(3) 2_667
Ag1 Ag1 2.8827(7) 2_557
Ag1 Ag1 3.1124(7) 2_657
O1 C8 1.253(5) .
O2 C8 1.268(5) .
O2 Ag1 2.210(3) 2_557
N1 C1 1.339(5) .
N1 C5 1.341(5) .
N1 Ag1 2.396(3) 2_667
C1 C2 1.382(6) .
C2 C3 1.398(6) .
C3 C4 1.383(6) .
C4 C5 1.395(5) .
C4 C6 1.471(5) .
C6 C7 1.334(5) .
C7 C8 1.496(5) .
